data_7024385
loop_
_publ_author_name
'Jura, Marek'
'Levason, William'
'Ratnani, Raju'
'Reid, Gillian'
'Webster, Michael'

_publ_section_title
;
 Six- and eight-coordinate thio- and seleno-ether complexes of NbF5 and
 some comparisons with NbCl5 and NbBr5 adducts.
;
_journal_issue 3
_journal_name_full 'Dalton transactions (Cambridge, England : 2003)'
_journal_page_first 883
_journal_page_last 891
_journal_paper_doi 10.1039/b916336k
_journal_volume 39
_journal_year 2010
_chemical_absolute_configuration ad
_chemical_formula_moiety 'C10 H14 Cl10 Nb2 S2'
_chemical_formula_structural '(C10 H14 S2) (Cl5 Nb)2'
_chemical_formula_sum 'C10 H14 Cl10 Nb2 S2'
_chemical_formula_weight 738.65
_chemical_name_common 1,2-bis(methylthiomethyl)benzenebis(pentachloroniobium(V))
_chemical_name_systematic
;
1,2-bis(methylthiomethyl)benzenebis(pentachloroniobium(V))
;
_space_group_IT_number 30
_symmetry_cell_setting orthorhombic
_symmetry_Int_Tables_number 30
_symmetry_space_group_name_Hall 'P 2 -2bc'
_symmetry_space_group_name_H-M 'P n c 2'
_atom_sites_solution_hydrogens geom
_atom_sites_solution_primary direct
_atom_sites_solution_secondary difmap
_audit_creation_date 2008-02-04
_audit_creation_method 'SHELXL-97 + hand edit'
_cell_angle_alpha 90.00
_cell_angle_beta 90.00
_cell_angle_gamma 90.00
_cell_formula_units_Z 4
_cell_length_a 10.3087(5)
_cell_length_b 22.4368(15)
_cell_length_c 10.3102(5)
_cell_measurement_reflns_used 2981
_cell_measurement_temperature 120(2)
_cell_measurement_theta_max 27.48
_cell_measurement_theta_min 2.91
_cell_volume 2384.7(2)
_computing_structure_refinement 'SHELXL-97 (Sheldrick, 1997)'
_computing_structure_solution 'SHELXS-97 (Sheldrick, 1997)'
_diffrn_ambient_temperature 120(2)
_diffrn_measured_fraction_theta_full 0.985
_diffrn_measured_fraction_theta_max 0.985
_diffrn_measurement_device_type 'Bruker-Nonius 95mm CCD camera on \k-goniostat'
_diffrn_measurement_method '\f & \w scans'
_diffrn_radiation_monochromator '10cm confocal mirrors'
_diffrn_radiation_source 'Bruker-Nonius FR591 rotating anode'
_diffrn_radiation_type MoK\a
_diffrn_radiation_wavelength 0.71073
_diffrn_reflns_av_R_equivalents 0.0596
_diffrn_reflns_av_sigmaI/netI 0.0577
_diffrn_reflns_limit_h_max 12
_diffrn_reflns_limit_h_min -13
_diffrn_reflns_limit_k_max 21
_diffrn_reflns_limit_k_min -29
_diffrn_reflns_limit_l_max 12
_diffrn_reflns_limit_l_min -13
_diffrn_reflns_number 15435
_diffrn_reflns_theta_full 27.54
_diffrn_reflns_theta_max 27.54
_diffrn_reflns_theta_min 3.37
_diffrn_standards_decay_% 0
_diffrn_standards_number 0
_exptl_absorpt_coefficient_mu 2.252
_exptl_absorpt_correction_T_max 1.0000
_exptl_absorpt_correction_T_min 0.1961
_exptl_absorpt_correction_type multi-scan
_exptl_absorpt_process_details 'G.M. Sheldrick, (2007). SADABS. Version 2007/2. Bruker AXS Inc.'
_exptl_crystal_colour orange
_exptl_crystal_density_diffrn 2.057
_exptl_crystal_density_method 'not measured'
_exptl_crystal_description block
_exptl_crystal_F_000 1432
_exptl_crystal_size_max 0.10
_exptl_crystal_size_mid 0.10
_exptl_crystal_size_min 0.02
_refine_diff_density_max 2.102
_refine_diff_density_min -1.561
_refine_diff_density_rms 0.147
_refine_ls_abs_structure_details 'Flack H D (1983), Acta Cryst. A39, 876-881'
_refine_ls_abs_structure_Flack -0.03(9)
_refine_ls_extinction_coef 0.0055(6)
_refine_ls_extinction_expression Fc^*^=kFc[1+0.001xFc^2^\l^3^/sin(2\q)]^-1/4^
_refine_ls_extinction_method SHELXL
_refine_ls_goodness_of_fit_ref 1.057
_refine_ls_hydrogen_treatment constr
_refine_ls_matrix_type full
_refine_ls_number_parameters 218
_refine_ls_number_reflns 4956
_refine_ls_number_restraints 4
_refine_ls_restrained_S_all 1.056
_refine_ls_R_factor_all 0.0583
_refine_ls_R_factor_gt 0.0518
_refine_ls_shift/su_max 0.000
_refine_ls_shift/su_mean 0.000
_refine_ls_structure_factor_coef Fsqd
_refine_ls_weighting_details 'w=1/[\s^2^(Fo^2^)+(0.0334P)^2^+13.3821P] where P=(Fo^2^+2Fc^2^)/3'
_refine_ls_weighting_scheme calc
_refine_ls_wR_factor_gt 0.1129
_refine_ls_wR_factor_ref 0.1165
_reflns_number_gt 4635
_reflns_number_total 4956
_reflns_threshold_expression I>2sigma(I)
_cod_data_source_file b916336k.txt
_cod_data_source_block 08mj03b
_cod_database_code 7024385

loop_
_symmetry_equiv_pos_as_xyz
'x, y, z'
'-x, -y, z'
'x, -y+1/2, z+1/2'
'-x, y+1/2, z+1/2'

loop_
_atom_site_label
_atom_site_type_symbol
_atom_site_fract_x
_atom_site_fract_y
_atom_site_fract_z
_atom_site_U_iso_or_equiv
_atom_site_adp_type
_atom_site_occupancy
_atom_site_symmetry_multiplicity
_atom_site_calc_flag
_atom_site_refinement_flags
Nb1 Nb 0.93651(5) 0.14378(2) 0.33980(6) 0.02651(16) Uani 1 1 d .
Nb2 Nb 0.40173(6) 0.15017(3) 0.85872(7) 0.03472(19) Uani 1 1 d .
Cl1 Cl 0.9006(2) 0.17143(9) 0.1306(2) 0.0434(5) Uani 1 1 d .
Cl2 Cl 1.1099(2) 0.20664(10) 0.3829(3) 0.0624(8) Uani 1 1 d .
Cl3 Cl 1.0826(2) 0.06755(10) 0.2959(2) 0.0483(6) Uani 1 1 d .
Cl4 Cl 0.77387(14) 0.07337(6) 0.35137(19) 0.0300(3) Uani 1 1 d .
Cl5 Cl 0.7989(2) 0.21111(9) 0.4374(2) 0.0468(5) Uani 1 1 d .
Cl6 Cl 0.3019(3) 0.18541(13) 0.6793(2) 0.0591(7) Uani 1 1 d .
Cl7 Cl 0.22431(19) 0.15486(13) 0.9948(2) 0.0554(6) Uani 1 1 d .
Cl8 Cl 0.3600(5) 0.05032(12) 0.8247(3) 0.1191(18) Uani 1 1 d .
Cl9 Cl 0.6034(3) 0.13667(15) 0.7636(3) 0.0935(14) Uani 1 1 d .
Cl10 Cl 0.4732(2) 0.24012(9) 0.9368(3) 0.0507(6) Uani 1 1 d .
S1 S 1.00289(16) 0.10744(7) 0.58092(19) 0.0267(3) Uani 1 1 d .
S2 S 0.52272(17) 0.10440(9) 1.0717(2) 0.0368(4) Uani 1 1 d .
C1 C 0.9645(10) 0.1657(4) 0.6964(9) 0.047(2) Uani 1 1 d .
H1A H 1.0167 0.2011 0.6773 0.070 Uiso 1 1 calc R
H1B H 0.9839 0.1517 0.7843 0.070 Uiso 1 1 calc R
H1C H 0.8722 0.1757 0.6900 0.070 Uiso 1 1 calc R
C2 C 0.8970(6) 0.0469(3) 0.6360(6) 0.0237(13) Uani 1 1 d .
H2A H 0.8083 0.0624 0.6503 0.028 Uiso 1 1 calc R
H2B H 0.8926 0.0156 0.5686 0.028 Uiso 1 1 calc R
C3 C 0.9482(8) 0.0208(3) 0.7596(7) 0.0313(16) Uani 1 1 d .
C4 C 0.9001(10) 0.0408(4) 0.8783(8) 0.046(2) Uani 1 1 d .
H4 H 0.8316 0.0691 0.8795 0.055 Uiso 1 1 calc R
C5 C 0.9506(12) 0.0202(4) 0.9949(8) 0.059(3) Uani 1 1 d .
H5 H 0.9161 0.0342 1.0748 0.071 Uiso 1 1 calc R
C6 C 0.5232(8) 0.1625(4) 1.1936(10) 0.042(2) Uani 1 1 d .
H6A H 0.5823 0.1944 1.1669 0.064 Uiso 1 1 calc R
H6B H 0.5522 0.1459 1.2765 0.064 Uiso 1 1 calc R
H6C H 0.4354 0.1786 1.2032 0.064 Uiso 1 1 calc R
C7 C 0.4092(7) 0.0514(4) 1.1443(9) 0.0391(19) Uani 1 1 d .
H7A H 0.3260 0.0720 1.1615 0.047 Uiso 1 1 calc R
H7B H 0.3920 0.0190 1.0815 0.047 Uiso 1 1 calc R
C8 C 0.4576(10) 0.0250(4) 1.2672(8) 0.046(2) Uani 1 1 d U
C9 C 0.4208(13) 0.0482(6) 1.3859(11) 0.088(5) Uani 1 1 d U
H9 H 0.3653 0.0820 1.3871 0.106 Uiso 1 1 calc R
C10 C 0.460(2) 0.0252(7) 1.5000(9) 0.147(11) Uani 1 1 d U
H10 H 0.4342 0.0429 1.5794 0.176 Uiso 1 1 calc R

loop_
_atom_site_aniso_label
_atom_site_aniso_U_11
_atom_site_aniso_U_22
_atom_site_aniso_U_33
_atom_site_aniso_U_23
_atom_site_aniso_U_13
_atom_site_aniso_U_12
Nb1 0.0231(3) 0.0219(3) 0.0345(4) 0.0079(3) -0.0031(3) 0.00105(19)
Nb2 0.0351(3) 0.0317(3) 0.0374(4) -0.0072(3) 0.0130(3) -0.0006(2)
Cl1 0.0540(12) 0.0411(11) 0.0350(10) 0.0160(8) -0.0002(9) 0.0069(9)
Cl2 0.0452(11) 0.0518(12) 0.090(2) 0.0429(12) -0.0299(12) -0.0282(9)
Cl3 0.0401(11) 0.0508(12) 0.0540(13) 0.0189(9) 0.0214(9) 0.0207(9)
Cl4 0.0258(7) 0.0281(7) 0.0360(9) 0.0033(7) -0.0085(8) -0.0037(5)
Cl5 0.0508(11) 0.0335(10) 0.0562(12) -0.0172(9) -0.0227(10) 0.0209(8)
Cl6 0.0604(14) 0.0801(17) 0.0368(11) 0.0017(11) -0.0051(10) -0.0247(13)
Cl7 0.0227(9) 0.107(2) 0.0363(11) 0.0080(11) 0.0058(8) 0.0072(10)
Cl8 0.272(5) 0.0467(14) 0.0386(14) -0.0174(10) 0.055(2) -0.061(2)
Cl9 0.086(2) 0.093(2) 0.101(2) 0.0512(19) 0.071(2) 0.0570(18)
Cl10 0.0551(12) 0.0301(9) 0.0669(15) -0.0001(9) -0.0219(11) -0.0027(8)
S1 0.0267(8) 0.0194(7) 0.0339(8) 0.0008(6) -0.0093(7) -0.0006(6)
S2 0.0244(8) 0.0323(9) 0.0537(12) 0.0036(8) 0.0114(8) 0.0064(7)
C1 0.068(6) 0.028(4) 0.044(5) -0.012(3) -0.026(4) 0.009(4)
C2 0.026(3) 0.023(3) 0.022(3) 0.002(2) 0.002(3) -0.002(2)
C3 0.050(4) 0.020(3) 0.023(3) 0.002(3) -0.001(3) 0.010(3)
C4 0.070(6) 0.042(4) 0.024(4) 0.001(3) -0.001(4) 0.026(4)
C5 0.099(8) 0.056(6) 0.022(4) -0.003(4) 0.007(5) 0.044(6)
C6 0.028(4) 0.033(4) 0.066(6) 0.001(4) -0.011(4) 0.000(3)
C7 0.022(3) 0.038(4) 0.057(5) 0.003(4) 0.017(3) 0.000(3)
C8 0.064(6) 0.046(5) 0.027(3) -0.011(3) 0.014(4) -0.030(4)
C9 0.102(9) 0.099(8) 0.063(7) -0.059(6) 0.053(6) -0.078(7)
C10 0.22(2) 0.200(19) 0.023(3) -0.042(6) 0.045(7) -0.182(18)

loop_
_atom_type_symbol
_atom_type_description
_atom_type_scat_dispersion_real
_atom_type_scat_dispersion_imag
_atom_type_scat_source
C C 0.0033 0.0016 'International Tables Vol C Tables 4.2.6.8 and 6.1.1.4'
H H 0.0000 0.0000 'International Tables Vol C Tables 4.2.6.8 and 6.1.1.4'
S S 0.1246 0.1234 'International Tables Vol C Tables 4.2.6.8 and 6.1.1.4'
Cl Cl 0.1484 0.1585 'International Tables Vol C Tables 4.2.6.8 and 6.1.1.4'
Nb Nb -2.0727 0.6215 'International Tables Vol C Tables 4.2.6.8 and 6.1.1.4'

loop_
_geom_angle_atom_site_label_1
_geom_angle_atom_site_label_2
_geom_angle_atom_site_label_3
_geom_angle
_geom_angle_site_symmetry_1
_geom_angle_site_symmetry_3
Cl1 Nb1 Cl5 97.77(8) . .
Cl1 Nb1 Cl4 96.76(8) . .
Cl5 Nb1 Cl4 88.80(7) . .
Cl1 Nb1 Cl2 98.11(9) . .
Cl5 Nb1 Cl2 89.55(10) . .
Cl4 Nb1 Cl2 165.13(8) . .
Cl1 Nb1 Cl3 96.97(8) . .
Cl5 Nb1 Cl3 165.24(9) . .
Cl4 Nb1 Cl3 88.68(7) . .
Cl2 Nb1 Cl3 89.16(9) . .
Cl1 Nb1 S1 174.31(7) . .
Cl5 Nb1 S1 87.25(7) . .
Cl4 Nb1 S1 85.98(6) . .
Cl2 Nb1 S1 79.18(7) . .
Cl3 Nb1 S1 78.06(7) . .
Cl6 Nb2 Cl10 97.22(9) . .
Cl6 Nb2 Cl7 96.96(9) . .
Cl10 Nb2 Cl7 90.06(10) . .
Cl6 Nb2 Cl8 97.50(13) . .
Cl10 Nb2 Cl8 165.23(13) . .
Cl7 Nb2 Cl8 89.36(13) . .
Cl6 Nb2 Cl9 96.19(12) . .
Cl10 Nb2 Cl9 88.58(13) . .
Cl7 Nb2 Cl9 166.85(11) . .
Cl8 Nb2 Cl9 88.64(15) . .
Cl6 Nb2 S2 178.28(9) . .
Cl10 Nb2 S2 84.36(8) . .
Cl7 Nb2 S2 83.68(7) . .
Cl8 Nb2 S2 80.91(12) . .
Cl9 Nb2 S2 83.17(10) . .
C1 S1 C2 101.6(4) . .
C1 S1 Nb1 109.4(3) . .
C2 S1 Nb1 111.0(2) . .
C6 S2 C7 100.7(4) . .
C6 S2 Nb2 106.8(3) . .
C7 S2 Nb2 106.4(3) . .
S1 C1 H1A 109.5 . .
S1 C1 H1B 109.5 . .
H1A C1 H1B 109.5 . .
S1 C1 H1C 109.5 . .
H1A C1 H1C 109.5 . .
H1B C1 H1C 109.5 . .
C3 C2 S1 110.1(5) . .
C3 C2 H2A 109.6 . .
S1 C2 H2A 109.6 . .
C3 C2 H2B 109.6 . .
S1 C2 H2B 109.6 . .
H2A C2 H2B 108.2 . .
C4 C3 C3 118.6(4) . 2_755
C4 C3 C2 119.7(6) . .
C3 C3 C2 121.5(4) 2_755 .
C5 C4 C3 121.3(7) . .
C5 C4 H4 119.4 . .
C3 C4 H4 119.4 . .
C5 C5 C4 120.1(5) 2_755 .
C5 C5 H5 120.0 2_755 .
C4 C5 H5 120.0 . .
S2 C6 H6A 109.5 . .
S2 C6 H6B 109.5 . .
H6A C6 H6B 109.5 . .
S2 C6 H6C 109.5 . .
H6A C6 H6C 109.5 . .
H6B C6 H6C 109.5 . .
C8 C7 S2 113.2(6) . .
C8 C7 H7A 108.9 . .
S2 C7 H7A 108.9 . .
C8 C7 H7B 108.9 . .
S2 C7 H7B 108.9 . .
H7A C7 H7B 107.7 . .
C9 C8 C8 117.7(9) . 2_655
C9 C8 C7 120.8(11) . .
C8 C8 C7 121.4(5) 2_655 .
C10 C9 C8 123.0(16) . .
C10 C9 H9 118.5 . .
C8 C9 H9 118.5 . .
C9 C10 C10 119.2(10) . 2_655
C9 C10 H10 120.4 . .
C10 C10 H10 120.4 2_655 .

loop_
_geom_bond_atom_site_label_1
_geom_bond_atom_site_label_2
_geom_bond_distance
_geom_bond_site_symmetry_2
Nb1 Cl1 2.275(2) .
Nb1 Cl5 2.303(2) .
Nb1 Cl4 2.3067(15) .
Nb1 Cl2 2.320(2) .
Nb1 Cl3 2.323(2) .
Nb1 S1 2.7043(19) .
Nb2 Cl6 2.260(3) .
Nb2 Cl10 2.295(2) .
Nb2 Cl7 2.308(2) .
Nb2 Cl8 2.308(2) .
Nb2 Cl9 2.318(3) .
Nb2 S2 2.726(2) .
S1 C1 1.811(8) .
S1 C2 1.832(6) .
S2 C6 1.810(9) .
S2 C7 1.828(8) .
C1 H1A 0.9800 .
C1 H1B 0.9800 .
C1 H1C 0.9800 .
C2 C3 1.498(9) .
C2 H2A 0.9900 .
C2 H2B 0.9900 .
C3 C4 1.395(10) .
C3 C3 1.420(14) 2_755
C4 C5 1.389(11) .
C4 H4 0.9500 .
C5 C5 1.362(18) 2_755
C5 H5 0.9500 .
C6 H6A 0.9800 .
C6 H6B 0.9800 .
C6 H6C 0.9800 .
C7 C8 1.485(13) .
C7 H7A 0.9900 .
C7 H7B 0.9900 .
C8 C9 1.383(12) .
C8 C8 1.42(2) 2_655
C9 C10 1.35(2) .
C9 H9 0.9500 .
C10 C10 1.39(5) 2_655
C10 H10 0.9500 .
